data_1551592
loop_
_publ_author_name
'UMEMOTO, Yusuke'
'YONEDA, Ko'
'YAMADA, Yasunori'
'KOIKAWA, Masayuki'

_publ_section_title
;
 Synthesis and Crystal Structure of a Dinuclear Cu(II) Complex with
 &lt;i&gt;N,N,N&lt;/i&gt;&#x2032;,&lt;i&gt;N&lt;/i&gt;&#x2032;-Tetrakis(2-pyridylmethyl)-1,6-hexanediamine
;
_journal_issue 0
_journal_name_full 'X-ray Structure Analysis Online'
_journal_page_first 65
_journal_paper_doi 10.2116/xraystruct.33.65
_journal_volume 33
_journal_year 2017
_chemical_formula_moiety 'C35 H46 B2 Cl2 Cu2 F8 N6 O5'
_chemical_formula_sum 'C35 H46 B2 Cl2 Cu2 F8 N6 O5'
_chemical_formula_weight 1002.39
_space_group_crystal_system monoclinic
_space_group_IT_number 14
_space_group_name_Hall '-P 2ybc'
_space_group_name_H-M_alt 'P 1 21/c 1'
_symmetry_space_group_name_Hall '-P 2ybc'
_symmetry_space_group_name_H-M 'P 1 21/c 1'
_atom_sites_solution_hydrogens geom
_atom_sites_solution_primary direct
_atom_sites_solution_secondary difmap
_cell_angle_alpha 90.0000
_cell_angle_beta 102.724(2)
_cell_angle_gamma 90.0000
_cell_formula_units_Z 4
_cell_length_a 8.4305(16)
_cell_length_b 27.302(5)
_cell_length_c 19.131(4)
_cell_measurement_reflns_used 11467
_cell_measurement_temperature 113
_cell_measurement_theta_max 27.50
_cell_measurement_theta_min 3.00
_cell_volume 4295.2(14)
_computing_cell_refinement 'CrystalClear-SM Expert 2.0 r16'
_computing_data_collection 'CrystalClear-SM Expert 2.0 r16 (Rigaku, 2014)'
_computing_data_reduction 'CrystalClear-SM Expert 2.0 r16'
_computing_molecular_graphics 'CrystalStructure 4.2.1'
_computing_publication_material 'CrystalStructure 4.2.1 (Rigaku, 2016)'
_computing_structure_refinement 'SHELXL Version 2016/6 (Sheldrick, 2008)'
_computing_structure_solution 'SIR92 (Altomare, et al., 1994)'
_diffrn_ambient_temperature 113
_diffrn_detector_area_resol_mean 14.222
_diffrn_measured_fraction_theta_full 0.981
_diffrn_measured_fraction_theta_max 0.925
_diffrn_measurement_device_type 'Rigaku Saturn724'
_diffrn_measurement_method \w
_diffrn_radiation_type 'Mo K\a'
_diffrn_radiation_wavelength 0.71075
_diffrn_reflns_av_R_equivalents 0.0499
_diffrn_reflns_Laue_measured_fraction_full 0.981
_diffrn_reflns_Laue_measured_fraction_max 0.925
_diffrn_reflns_limit_h_max 10
_diffrn_reflns_limit_h_min -10
_diffrn_reflns_limit_k_max 35
_diffrn_reflns_limit_k_min -34
_diffrn_reflns_limit_l_max 24
_diffrn_reflns_limit_l_min -17
_diffrn_reflns_number 28792
_diffrn_reflns_point_group_measured_fraction_full 0.981
_diffrn_reflns_point_group_measured_fraction_max 0.925
_diffrn_reflns_theta_full 25.242
_diffrn_reflns_theta_max 27.510
_diffrn_reflns_theta_min 3.013
_diffrn_standards_number 0
_exptl_absorpt_coefficient_mu 1.197
_exptl_absorpt_correction_T_max 0.898
_exptl_absorpt_correction_T_min 0.754
_exptl_absorpt_correction_type numerical
_exptl_absorpt_process_details 'NUMABS (Rigaku, 1999)'
_exptl_crystal_colour blue
_exptl_crystal_density_diffrn 1.550
_exptl_crystal_density_method 'not measured'
_exptl_crystal_description platelet
_exptl_crystal_F_000 2048.00
_exptl_crystal_size_max 0.340
_exptl_crystal_size_mid 0.260
_exptl_crystal_size_min 0.090
_refine_diff_density_max 1.41
_refine_diff_density_min -1.03
_refine_ls_extinction_coef 0.0039(5)
_refine_ls_extinction_method SHELXL
_refine_ls_goodness_of_fit_ref 1.089
_refine_ls_hydrogen_treatment mixed
_refine_ls_number_parameters 552
_refine_ls_number_reflns 9131
_refine_ls_number_restraints 0
_refine_ls_R_factor_all 0.0908
_refine_ls_R_factor_gt 0.0694
_refine_ls_shift/su_max 0.000
_refine_ls_structure_factor_coef Fsqd
_refine_ls_weighting_details 'w = 1/[\s^2^(Fo^2^)+(0.0929P)^2^+7.6087P] where P=(Fo^2^+2Fc^2^)/3'
_refine_ls_weighting_scheme calc
_refine_ls_wR_factor_gt 0.1793
_refine_ls_wR_factor_ref 0.1976
_reflns_Friedel_coverage 0.000
_reflns_number_gt 6681
_reflns_number_total 9131
_reflns_threshold_expression F^2^>2.0\s(F^2^)
_cod_data_source_file 33_65_1.txt
_cod_data_source_block Complex1
_cod_database_code 1551592

loop_
_space_group_symop_id
_space_group_symop_operation_xyz
1 +X,+Y,+Z
2 -X,1/2+Y,1/2-Z
3 -X,-Y,-Z
4 +X,-1/2-Y,-1/2+Z

loop_
_atom_site_label
_atom_site_type_symbol
_atom_site_fract_x
_atom_site_fract_y
_atom_site_fract_z
_atom_site_U_iso_or_equiv
_atom_site_adp_type
_atom_site_occupancy
_atom_site_site_symmetry_order
_atom_site_calc_flag
_atom_site_refinement_flags_posn
_atom_site_refinement_flags_adp
Cu1 Cu 0.57558(6) 0.17263(2) 0.18882(3) 0.02297(18) Uani 1 1 d . .
Cu2 Cu 0.30236(6) 0.46754(2) 0.21029(3) 0.02413(18) Uani 1 1 d . .
Cl1 Cl 0.0847(2) 0.36774(6) -0.11240(11) 0.0775(6) Uani 1 1 d . .
Cl2 Cl -0.1066(2) 0.35162(13) -0.00465(13) 0.1306(13) Uani 1 1 d . .
F1 F 0.2077(4) 0.48277(12) 0.31855(16) 0.0428(7) Uani 1 1 d . .
F2 F 0.3054(5) 0.53826(14) 0.4025(2) 0.0740(12) Uani 1 1 d . .
F3 F 0.3846(7) 0.4565(2) 0.4200(3) 0.1141(19) Uani 1 1 d . .
F4 F 0.1456(7) 0.4774(2) 0.4303(3) 0.116(2) Uani 1 1 d . .
F5 F 0.1105(8) 0.15672(18) -0.0633(4) 0.196(5) Uani 1 1 d . .
F6 F 0.1338(5) 0.23444(13) -0.0952(3) 0.0756(13) Uani 1 1 d . .
F7 F -0.0952(7) 0.2047(3) -0.0811(4) 0.155(3) Uani 1 1 d . .
F8 F -0.0192(8) 0.17993(17) -0.1706(2) 0.113(2) Uani 1 1 d . .
O1 O 0.5924(4) 0.18756(12) 0.28931(16) 0.0272(7) Uani 1 1 d . .
O2 O 0.4547(4) 0.25455(12) 0.24600(18) 0.0319(8) Uani 1 1 d . .
O3 O 0.3593(4) 0.53421(11) 0.18797(17) 0.0268(7) Uani 1 1 d . .
O4 O 0.3959(4) 0.49467(12) 0.09193(17) 0.0308(7) Uani 1 1 d . .
O5 O 0.7160(4) 0.10085(14) 0.2150(3) 0.0357(9) Uani 1 1 d . .
N1 N 0.7832(4) 0.20389(13) 0.17908(19) 0.0221(8) Uani 1 1 d . .
N2 N 0.3608(4) 0.13819(13) 0.1714(2) 0.0270(8) Uani 1 1 d . .
N3 N 0.5333(4) 0.17056(13) 0.0799(2) 0.0230(8) Uani 1 1 d . .
N4 N 0.5166(5) 0.45062(14) 0.2711(2) 0.0281(9) Uani 1 1 d . .
N5 N 0.0731(4) 0.46849(14) 0.1564(2) 0.0268(8) Uani 1 1 d . .
N6 N 0.2556(4) 0.39492(13) 0.2190(2) 0.0251(8) Uani 1 1 d . .
C1 C 0.8918(5) 0.22659(16) 0.2310(2) 0.0259(10) Uani 1 1 d . .
H1 H 0.865723 0.231645 0.276259 0.031 Uiso 1 1 calc R U
C2 C 1.0409(6) 0.24288(17) 0.2205(3) 0.0285(10) Uani 1 1 d . .
H2 H 1.116428 0.258530 0.258025 0.034 Uiso 1 1 calc R U
C3 C 1.0767(6) 0.23574(17) 0.1538(3) 0.0306(10) Uani 1 1 d . .
H3 H 1.178394 0.246137 0.145407 0.037 Uiso 1 1 calc R U
C4 C 0.9637(5) 0.21339(16) 0.0995(2) 0.0249(9) Uani 1 1 d . .
H4 H 0.985580 0.209059 0.053281 0.030 Uiso 1 1 calc R U
C5 C 0.8183(5) 0.19753(15) 0.1140(2) 0.0227(9) Uani 1 1 d . .
C6 C 0.6939(5) 0.17003(17) 0.0601(2) 0.0270(10) Uani 1 1 d . .
H6A H 0.683633 0.185129 0.012268 0.032 Uiso 1 1 calc R U
H6B H 0.730182 0.135735 0.057337 0.032 Uiso 1 1 calc R U
C7 C 0.2625(6) 0.13246(18) 0.2176(3) 0.0332(11) Uani 1 1 d . .
H7 H 0.293335 0.146494 0.264038 0.040 Uiso 1 1 calc R U
C8 C 0.1173(6) 0.10663(18) 0.1992(3) 0.0387(13) Uani 1 1 d . .
H8 H 0.049936 0.102727 0.232612 0.046 Uiso 1 1 calc R U
C9 C 0.0732(6) 0.08674(19) 0.1313(3) 0.0413(13) Uani 1 1 d . .
H9 H -0.025795 0.069023 0.117679 0.050 Uiso 1 1 calc R U
C10 C 0.1720(6) 0.09245(19) 0.0832(3) 0.0409(13) Uani 1 1 d . .
H10 H 0.142420 0.078860 0.036409 0.049 Uiso 1 1 calc R U
C11 C 0.3163(6) 0.11871(17) 0.1050(3) 0.0314(11) Uani 1 1 d . .
C12 C 0.4354(5) 0.12527(17) 0.0581(3) 0.0296(10) Uani 1 1 d . .
H12A H 0.508405 0.096490 0.062650 0.036 Uiso 1 1 calc R U
H12B H 0.376568 0.127984 0.007429 0.036 Uiso 1 1 calc R U
C13 C 0.4320(5) 0.21334(16) 0.0475(2) 0.0264(10) Uani 1 1 d . .
H13A H 0.322800 0.209992 0.058180 0.032 Uiso 1 1 calc R U
H13B H 0.418048 0.211619 -0.005204 0.032 Uiso 1 1 calc R U
C14 C 0.4981(5) 0.26353(15) 0.0722(2) 0.0246(9) Uani 1 1 d . .
H14A H 0.603366 0.268777 0.058500 0.029 Uiso 1 1 calc R U
H14B H 0.516610 0.265717 0.125044 0.029 Uiso 1 1 calc R U
C15 C 0.3762(5) 0.30313(16) 0.0376(2) 0.0246(9) Uani 1 1 d . .
H15A H 0.356593 0.299987 -0.015157 0.030 Uiso 1 1 calc R U
H15B H 0.271454 0.297403 0.051632 0.030 Uiso 1 1 calc R U
C16 C 0.4331(5) 0.35495(16) 0.0587(2) 0.0250(9) Uani 1 1 d . .
H16A H 0.360358 0.378025 0.026865 0.030 Uiso 1 1 calc R U
H16B H 0.543450 0.359036 0.049523 0.030 Uiso 1 1 calc R U
C17 C 0.4390(5) 0.36975(17) 0.1362(2) 0.0263(10) Uani 1 1 d . .
H17A H 0.512824 0.347390 0.168901 0.032 Uiso 1 1 calc R U
H17B H 0.483090 0.403372 0.144489 0.032 Uiso 1 1 calc R U
C18 C 0.2716(5) 0.36792(16) 0.1530(2) 0.0265(10) Uani 1 1 d . .
H18A H 0.192010 0.381597 0.111682 0.032 Uiso 1 1 calc R U
H18B H 0.242259 0.333201 0.158156 0.032 Uiso 1 1 calc R U
C19 C 0.6487(6) 0.47941(18) 0.2855(3) 0.0372(12) Uani 1 1 d . .
H19 H 0.641693 0.511543 0.266016 0.045 Uiso 1 1 calc R U
C20 C 0.7944(6) 0.4639(2) 0.3278(3) 0.0461(15) Uani 1 1 d . .
H20 H 0.886491 0.484879 0.337049 0.055 Uiso 1 1 calc R U
C21 C 0.8036(7) 0.4174(2) 0.3562(3) 0.0487(15) Uani 1 1 d . .
H21 H 0.902080 0.405913 0.385854 0.058 Uiso 1 1 calc R U
C22 C 0.6683(6) 0.38767(19) 0.3410(3) 0.0387(12) Uani 1 1 d . .
H22 H 0.673606 0.355189 0.359188 0.046 Uiso 1 1 calc R U
C23 C 0.5242(6) 0.40546(17) 0.2991(3) 0.0302(10) Uani 1 1 d . .
C24 C 0.3701(6) 0.37625(17) 0.2844(3) 0.0318(11) Uani 1 1 d . .
H24A H 0.395251 0.341390 0.277563 0.038 Uiso 1 1 calc R U
H24B H 0.318362 0.378482 0.326010 0.038 Uiso 1 1 calc R U
C25 C -0.0004(5) 0.50212(18) 0.1089(3) 0.0318(11) Uani 1 1 d . .
H25 H 0.059956 0.529717 0.099151 0.038 Uiso 1 1 calc R U
C26 C -0.1626(6) 0.4975(2) 0.0735(3) 0.0363(12) Uani 1 1 d . .
H26 H -0.212211 0.521219 0.039164 0.044 Uiso 1 1 calc R U
C27 C -0.2492(6) 0.4580(2) 0.0892(3) 0.0410(13) Uani 1 1 d . .
H27 H -0.360926 0.454587 0.066669 0.049 Uiso 1 1 calc R U
C28 C -0.1739(6) 0.4234(2) 0.1379(3) 0.0396(13) Uani 1 1 d . .
H28 H -0.232844 0.395725 0.148490 0.048 Uiso 1 1 calc R U
C29 C -0.0115(5) 0.42928(17) 0.1711(3) 0.0288(10) Uani 1 1 d . .
C30 C 0.0818(5) 0.39392(17) 0.2237(3) 0.0295(10) Uani 1 1 d . .
H30A H 0.072324 0.402905 0.272783 0.035 Uiso 1 1 calc R U
H30B H 0.037212 0.360514 0.213265 0.035 Uiso 1 1 calc R U
C31 C 0.5217(5) 0.22836(17) 0.2965(2) 0.0267(10) Uani 1 1 d . .
C32 C 0.5289(7) 0.2443(2) 0.3733(3) 0.0453(14) Uani 1 1 d . .
H32A H 0.539320 0.215396 0.404290 0.054 Uiso 1 1 calc R U
H32B H 0.429070 0.262023 0.375597 0.054 Uiso 1 1 calc R U
H32C H 0.622918 0.265814 0.389403 0.054 Uiso 1 1 calc R U
C33 C 0.4050(5) 0.53242(17) 0.1282(3) 0.0274(10) Uani 1 1 d . .
C34 C 0.4746(8) 0.5792(2) 0.1052(3) 0.0463(14) Uani 1 1 d . .
H34A H 0.437216 0.607153 0.129472 0.056 Uiso 1 1 calc R U
H34B H 0.437942 0.583214 0.053186 0.056 Uiso 1 1 calc R U
H34C H 0.593598 0.577733 0.117889 0.056 Uiso 1 1 calc R U
C35 C -0.0681(7) 0.3322(2) -0.0868(3) 0.0505(15) Uani 1 1 d . .
H35A H -0.169526 0.334486 -0.124363 0.061 Uiso 1 1 calc R U
H35B H -0.033835 0.297403 -0.082871 0.061 Uiso 1 1 calc R U
B1 B 0.2685(7) 0.4923(3) 0.3874(4) 0.053(2) Uani 1 1 d . .
B2 B 0.0412(7) 0.1932(2) -0.1011(3) 0.0324(12) Uani 1 1 d . .
H5A H 0.697(8) 0.086(3) 0.248(4) 0.06(2) Uiso 1 1 d . .
H5B H 0.730(10) 0.085(3) 0.183(4) 0.09(3) Uiso 1 1 d . .

loop_
_atom_site_aniso_label
_atom_site_aniso_U_11
_atom_site_aniso_U_22
_atom_site_aniso_U_33
_atom_site_aniso_U_23
_atom_site_aniso_U_13
_atom_site_aniso_U_12
Cu1 0.0200(3) 0.0243(3) 0.0256(3) 0.0032(2) 0.0071(2) 0.0000(2)
Cu2 0.0189(3) 0.0222(3) 0.0298(3) 0.0012(2) 0.0022(2) -0.0014(2)
Cl1 0.0764(12) 0.0519(10) 0.0830(13) 0.0222(9) -0.0281(10) -0.0216(9)
Cl2 0.0409(10) 0.256(4) 0.0862(15) -0.103(2) -0.0044(10) 0.0315(15)
F1 0.0420(18) 0.0472(18) 0.0381(17) 0.0029(14) 0.0063(14) 0.0034(14)
F2 0.075(3) 0.056(2) 0.096(3) -0.025(2) 0.031(2) -0.027(2)
F3 0.131(5) 0.106(4) 0.085(4) 0.023(3) -0.019(3) 0.031(3)
F4 0.109(4) 0.153(5) 0.087(4) 0.027(3) 0.023(3) -0.032(4)
F5 0.153(6) 0.058(3) 0.283(9) 0.079(4) -0.156(6) -0.043(3)
F6 0.050(2) 0.0369(19) 0.125(4) 0.005(2) -0.012(2) -0.0108(16)
F7 0.098(4) 0.174(6) 0.225(7) -0.116(6) 0.104(5) -0.071(4)
F8 0.218(6) 0.075(3) 0.053(3) -0.015(2) 0.048(3) -0.076(4)
O1 0.0272(17) 0.0297(17) 0.0266(17) 0.0041(13) 0.0100(13) 0.0040(13)
O2 0.0305(18) 0.0322(18) 0.0337(18) 0.0043(15) 0.0085(15) 0.0077(14)
O3 0.0278(17) 0.0239(16) 0.0289(17) -0.0009(13) 0.0071(14) -0.0008(13)
O4 0.0254(16) 0.0343(19) 0.0331(18) -0.0062(15) 0.0073(14) 0.0014(14)
O5 0.0324(19) 0.0285(19) 0.051(2) 0.0146(19) 0.0192(18) 0.0082(15)
N1 0.0201(18) 0.0202(18) 0.026(2) 0.0023(15) 0.0053(15) 0.0038(14)
N2 0.0232(19) 0.0229(19) 0.035(2) 0.0065(16) 0.0057(16) 0.0019(15)
N3 0.0204(18) 0.0222(19) 0.026(2) 0.0007(15) 0.0045(15) 0.0010(14)
N4 0.0241(19) 0.025(2) 0.034(2) -0.0025(16) 0.0020(16) 0.0025(15)
N5 0.0210(19) 0.029(2) 0.030(2) -0.0019(16) 0.0050(16) -0.0018(15)
N6 0.0207(18) 0.026(2) 0.030(2) -0.0012(16) 0.0074(16) 0.0007(15)
C1 0.024(2) 0.027(2) 0.027(2) 0.0025(19) 0.0077(18) 0.0021(18)
C2 0.024(2) 0.029(2) 0.031(3) 0.0036(19) 0.0020(19) -0.0023(19)
C3 0.024(2) 0.029(2) 0.042(3) 0.004(2) 0.015(2) 0.0003(19)
C4 0.029(2) 0.026(2) 0.023(2) 0.0029(18) 0.0114(18) 0.0032(18)
C5 0.021(2) 0.019(2) 0.030(2) 0.0034(18) 0.0089(18) 0.0022(16)
C6 0.027(2) 0.031(2) 0.025(2) -0.0008(19) 0.0079(19) 0.0020(19)
C7 0.025(2) 0.032(3) 0.045(3) 0.012(2) 0.012(2) 0.005(2)
C8 0.026(2) 0.029(3) 0.063(4) 0.016(3) 0.014(2) 0.002(2)
C9 0.024(2) 0.028(3) 0.069(4) 0.010(3) 0.003(2) -0.004(2)
C10 0.035(3) 0.029(3) 0.052(3) 0.008(2) -0.004(2) -0.003(2)
C11 0.026(2) 0.020(2) 0.045(3) 0.007(2) 0.003(2) 0.0040(18)
C12 0.023(2) 0.025(2) 0.039(3) -0.001(2) 0.003(2) -0.0029(18)
C13 0.025(2) 0.024(2) 0.030(2) 0.0000(19) 0.0047(19) 0.0032(18)
C14 0.027(2) 0.024(2) 0.024(2) 0.0040(18) 0.0073(18) 0.0041(18)
C15 0.025(2) 0.027(2) 0.023(2) 0.0027(18) 0.0075(18) 0.0039(18)
C16 0.022(2) 0.024(2) 0.031(2) 0.0019(19) 0.0106(19) 0.0009(18)
C17 0.021(2) 0.026(2) 0.032(2) 0.0004(19) 0.0057(19) 0.0010(18)
C18 0.026(2) 0.024(2) 0.032(3) -0.0046(19) 0.013(2) -0.0034(18)
C19 0.029(3) 0.026(2) 0.050(3) -0.009(2) -0.007(2) 0.001(2)
C20 0.025(3) 0.034(3) 0.069(4) -0.012(3) -0.011(3) 0.002(2)
C21 0.036(3) 0.043(3) 0.056(4) -0.007(3) -0.014(3) 0.016(3)
C22 0.040(3) 0.032(3) 0.040(3) -0.001(2) -0.001(2) 0.012(2)
C23 0.031(3) 0.029(2) 0.029(3) -0.003(2) 0.002(2) 0.007(2)
C24 0.033(3) 0.026(2) 0.036(3) 0.002(2) 0.007(2) 0.006(2)
C25 0.021(2) 0.036(3) 0.037(3) -0.003(2) 0.003(2) 0.004(2)
C26 0.024(2) 0.049(3) 0.036(3) -0.008(2) 0.005(2) 0.012(2)
C27 0.019(2) 0.053(3) 0.050(3) -0.021(3) 0.004(2) 0.003(2)
C28 0.022(2) 0.044(3) 0.057(3) -0.014(3) 0.017(2) -0.004(2)
C29 0.022(2) 0.032(3) 0.033(3) -0.009(2) 0.0079(19) -0.0034(19)
C30 0.026(2) 0.029(2) 0.038(3) -0.003(2) 0.017(2) -0.0031(19)
C31 0.020(2) 0.031(2) 0.032(3) 0.001(2) 0.0114(19) -0.0039(18)
C32 0.057(4) 0.052(3) 0.031(3) -0.002(2) 0.018(3) 0.009(3)
C33 0.018(2) 0.031(3) 0.033(3) 0.004(2) 0.0065(19) 0.0024(18)
C34 0.065(4) 0.038(3) 0.040(3) 0.003(2) 0.021(3) -0.013(3)
C35 0.033(3) 0.055(4) 0.059(4) -0.021(3) 0.000(3) 0.007(3)
B1 0.019(3) 0.066(5) 0.069(5) -0.041(4) 0.001(3) 0.002(3)
B2 0.031(3) 0.037(3) 0.030(3) -0.002(2) 0.008(2) -0.001(2)

loop_
_atom_type_symbol
_atom_type_description
_atom_type_scat_dispersion_real
_atom_type_scat_dispersion_imag
_atom_type_scat_source
C C 0.0033 0.0016
;
International Tables for Crystallography
(Vol. C, Tables 4.2.6.8 and 6.1.1.4)
;
H H 0.0000 0.0000
;
International Tables for Crystallography
(Vol. C, Table 6.1.1.4)
;
B B 0.0013 0.0007
;
International Tables for Crystallography
(Vol. C, Tables 4.2.6.8 and 6.1.1.4)
;
Cu Cu 0.3201 1.2651
;
International Tables for Crystallography
(Vol. C, Tables 4.2.6.8 and 6.1.1.4)
;
F F 0.0171 0.0103
;
International Tables for Crystallography
(Vol. C, Tables 4.2.6.8 and 6.1.1.4)
;
N N 0.0061 0.0033
;
International Tables for Crystallography
(Vol. C, Tables 4.2.6.8 and 6.1.1.4)
;
O O 0.0106 0.0060
;
International Tables for Crystallography
(Vol. C, Tables 4.2.6.8 and 6.1.1.4)
;
Cl Cl 0.1484 0.1585
;
International Tables for Crystallography
(Vol. C, Tables 4.2.6.8 and 6.1.1.4)
;

loop_
_geom_angle_atom_site_label_1
_geom_angle_atom_site_label_2
_geom_angle_atom_site_label_3
_geom_angle
O1 Cu1 N1 97.39(14)
O1 Cu1 N2 97.47(15)
N1 Cu1 N2 165.12(16)
O1 Cu1 N3 168.06(14)
N1 Cu1 N3 82.86(15)
N2 Cu1 N3 82.43(15)
O1 Cu1 O5 92.37(16)
N1 Cu1 O5 87.96(14)
N2 Cu1 O5 92.28(14)
N3 Cu1 O5 99.57(16)
O3 Cu2 N4 96.30(15)
O3 Cu2 N5 97.62(14)
N4 Cu2 N5 166.04(16)
O3 Cu2 N6 170.68(14)
N4 Cu2 N6 83.84(15)
N5 Cu2 N6 82.58(15)
O3 Cu2 F1 99.82(12)
N4 Cu2 F1 88.11(14)
N5 Cu2 F1 88.58(13)
N6 Cu2 F1 89.50(13)
B1 F1 Cu2 139.1(3)
C31 O1 Cu1 110.7(3)
C33 O3 Cu2 107.2(3)
Cu1 O5 H5A 115(5)
Cu1 O5 H5B 119(6)
H5A O5 H5B 115(8)
C1 N1 C5 119.1(4)
C1 N1 Cu1 126.7(3)
C5 N1 Cu1 114.0(3)
C7 N2 C11 119.2(4)
C7 N2 Cu1 127.6(3)
C11 N2 Cu1 113.2(3)
C6 N3 C12 113.5(3)
C6 N3 C13 111.8(3)
C12 N3 C13 107.5(3)
C6 N3 Cu1 107.3(3)
C12 N3 Cu1 105.7(3)
C13 N3 Cu1 111.0(3)
C23 N4 C19 119.5(4)
C23 N4 Cu2 114.0(3)
C19 N4 Cu2 126.4(3)
C25 N5 C29 119.7(4)
C25 N5 Cu2 127.8(3)
C29 N5 Cu2 112.4(3)
C30 N6 C24 114.0(4)
C30 N6 C18 108.4(3)
C24 N6 C18 112.2(4)
C30 N6 Cu2 103.5(3)
C24 N6 Cu2 107.4(3)
C18 N6 Cu2 110.9(3)
N1 C1 C2 122.1(4)
N1 C1 H1 118.9
C2 C1 H1 118.9
C3 C2 C1 118.3(4)
C3 C2 H2 120.8
C1 C2 H2 120.8
C4 C3 C2 119.8(4)
C4 C3 H3 120.1
C2 C3 H3 120.1
C5 C4 C3 118.7(4)
C5 C4 H4 120.7
C3 C4 H4 120.7
N1 C5 C4 121.8(4)
N1 C5 C6 115.8(4)
C4 C5 C6 122.3(4)
N3 C6 C5 111.0(4)
N3 C6 H6A 109.4
C5 C6 H6A 109.4
N3 C6 H6B 109.4
C5 C6 H6B 109.4
H6A C6 H6B 108.0
N2 C7 C8 121.9(5)
N2 C7 H7 119.1
C8 C7 H7 119.1
C9 C8 C7 118.5(5)
C9 C8 H8 120.7
C7 C8 H8 120.7
C10 C9 C8 120.4(5)
C10 C9 H9 119.8
C8 C9 H9 119.8
C9 C10 C11 118.3(5)
C9 C10 H10 120.9
C11 C10 H10 120.9
N2 C11 C10 121.8(5)
N2 C11 C12 115.6(4)
C10 C11 C12 122.6(5)
N3 C12 C11 109.5(4)
N3 C12 H12A 109.8
C11 C12 H12A 109.8
N3 C12 H12B 109.8
C11 C12 H12B 109.8
H12A C12 H12B 108.2
N3 C13 C14 116.0(4)
N3 C13 H13A 108.3
C14 C13 H13A 108.3
N3 C13 H13B 108.3
C14 C13 H13B 108.3
H13A C13 H13B 107.4
C13 C14 C15 109.7(4)
C13 C14 H14A 109.7
C15 C14 H14A 109.7
C13 C14 H14B 109.7
C15 C14 H14B 109.7
H14A C14 H14B 108.2
C16 C15 C14 113.5(4)
C16 C15 H15A 108.9
C14 C15 H15A 108.9
C16 C15 H15B 108.9
C14 C15 H15B 108.9
H15A C15 H15B 107.7
C15 C16 C17 116.4(4)
C15 C16 H16A 108.2
C17 C16 H16A 108.2
C15 C16 H16B 108.2
C17 C16 H16B 108.2
H16A C16 H16B 107.3
C18 C17 C16 111.4(4)
C18 C17 H17A 109.4
C16 C17 H17A 109.4
C18 C17 H17B 109.4
C16 C17 H17B 109.4
H17A C17 H17B 108.0
N6 C18 C17 115.1(4)
N6 C18 H18A 108.5
C17 C18 H18A 108.5
N6 C18 H18B 108.5
C17 C18 H18B 108.5
H18A C18 H18B 107.5
N4 C19 C20 122.1(5)
N4 C19 H19 118.9
C20 C19 H19 118.9
C21 C20 C19 118.7(5)
C21 C20 H20 120.7
C19 C20 H20 120.7
C20 C21 C22 119.2(5)
C20 C21 H21 120.4
C22 C21 H21 120.4
C21 C22 C23 119.6(5)
C21 C22 H22 120.2
C23 C22 H22 120.2
N4 C23 C22 120.8(5)
N4 C23 C24 116.9(4)
C22 C23 C24 122.3(4)
N6 C24 C23 110.5(4)
N6 C24 H24A 109.6
C23 C24 H24A 109.6
N6 C24 H24B 109.6
C23 C24 H24B 109.6
H24A C24 H24B 108.1
N5 C25 C26 121.7(5)
N5 C25 H25 119.2
C26 C25 H25 119.2
C27 C26 C25 118.5(5)
C27 C26 H26 120.7
C25 C26 H26 120.7
C26 C27 C28 119.9(5)
C26 C27 H27 120.0
C28 C27 H27 120.0
C27 C28 C29 119.4(5)
C27 C28 H28 120.3
C29 C28 H28 120.3
N5 C29 C28 120.8(5)
N5 C29 C30 115.5(4)
C28 C29 C30 123.8(4)
N6 C30 C29 109.1(4)
N6 C30 H30A 109.9
C29 C30 H30A 109.9
N6 C30 H30B 109.9
C29 C30 H30B 109.9
H30A C30 H30B 108.3
O2 C31 O1 124.1(4)
O2 C31 C32 120.3(4)
O1 C31 C32 115.6(4)
C31 C32 H32A 109.5
C31 C32 H32B 109.5
H32A C32 H32B 109.5
C31 C32 H32C 109.5
H32A C32 H32C 109.5
H32B C32 H32C 109.5
O4 C33 O3 122.5(4)
O4 C33 C34 121.5(4)
O3 C33 C34 116.0(4)
C33 C34 H34A 109.5
C33 C34 H34B 109.5
H34A C34 H34B 109.5
C33 C34 H34C 109.5
H34A C34 H34C 109.5
H34B C34 H34C 109.5
Cl2 C35 Cl1 111.8(3)
Cl2 C35 H35A 109.3
Cl1 C35 H35A 109.3
Cl2 C35 H35B 109.3
Cl1 C35 H35B 109.3
H35A C35 H35B 107.9
F2 B1 F1 115.3(7)
F2 B1 F3 117.0(5)
F1 B1 F3 112.1(5)
F2 B1 F4 107.3(5)
F1 B1 F4 108.9(5)
F3 B1 F4 93.7(6)
F5 B2 F7 109.5(7)
F5 B2 F6 114.3(5)
F7 B2 F6 107.3(5)
F5 B2 F8 111.6(6)
F7 B2 F8 100.5(6)
F6 B2 F8 112.7(5)

loop_
_geom_bond_atom_site_label_1
_geom_bond_atom_site_label_2
_geom_bond_distance
Cu1 O1 1.940(3)
Cu1 N1 1.993(4)
Cu1 N2 2.002(4)
Cu1 N3 2.036(4)
Cu1 O5 2.287(4)
Cu2 O3 1.954(3)
Cu2 N4 1.976(4)
Cu2 N5 1.980(4)
Cu2 N6 2.035(4)
Cu2 F1 2.414(3)
Cl1 C35 1.766(7)
Cl2 C35 1.756(6)
F1 B1 1.330(8)
F2 B1 1.309(8)
F3 B1 1.426(9)
F4 B1 1.512(9)
F5 B2 1.292(7)
F6 B2 1.361(7)
F7 B2 1.328(7)
F8 B2 1.363(7)
O1 C31 1.285(5)
O2 C31 1.234(5)
O3 C33 1.286(6)
O4 C33 1.235(5)
O5 H5A 0.78(7)
O5 H5B 0.78(8)
N1 C1 1.344(6)
N1 C5 1.353(6)
N2 C7 1.347(6)
N2 C11 1.351(6)
N3 C6 1.485(6)
N3 C12 1.494(6)
N3 C13 1.498(5)
N4 C23 1.340(6)
N4 C19 1.341(6)
N5 C25 1.344(6)
N5 C29 1.350(6)
N6 C30 1.488(5)
N6 C24 1.493(6)
N6 C18 1.493(6)
C1 C2 1.389(6)
C1 H1 0.9500
C2 C3 1.388(7)
C2 H2 0.9500
C3 C4 1.387(7)
C3 H3 0.9500
C4 C5 1.384(6)
C4 H4 0.9500
C5 C6 1.500(6)
C6 H6A 0.9900
C6 H6B 0.9900
C7 C8 1.389(7)
C7 H7 0.9500
C8 C9 1.381(8)
C8 H8 0.9500
C9 C10 1.380(8)
C9 H9 0.9500
C10 C11 1.395(7)
C10 H10 0.9500
C11 C12 1.497(7)
C12 H12A 0.9900
C12 H12B 0.9900
C13 C14 1.515(6)
C13 H13A 0.9900
C13 H13B 0.9900
C14 C15 1.537(6)
C14 H14A 0.9900
C14 H14B 0.9900
C15 C16 1.520(6)
C15 H15A 0.9900
C15 H15B 0.9900
C16 C17 1.527(6)
C16 H16A 0.9900
C16 H16B 0.9900
C17 C18 1.516(6)
C17 H17A 0.9900
C17 H17B 0.9900
C18 H18A 0.9900
C18 H18B 0.9900
C19 C20 1.380(7)
C19 H19 0.9500
C20 C21 1.377(8)
C20 H20 0.9500
C21 C22 1.377(8)
C21 H21 0.9500
C22 C23 1.388(7)
C22 H22 0.9500
C23 C24 1.497(7)
C24 H24A 0.9900
C24 H24B 0.9900
C25 C26 1.391(7)
C25 H25 0.9500
C26 C27 1.373(8)
C26 H26 0.9500
C27 C28 1.380(8)
C27 H27 0.9500
C28 C29 1.386(7)
C28 H28 0.9500
C29 C30 1.489(7)
C30 H30A 0.9900
C30 H30B 0.9900
C31 C32 1.520(7)
C32 H32A 0.9800
C32 H32B 0.9800
C32 H32C 0.9800
C33 C34 1.512(7)
C34 H34A 0.9800
C34 H34B 0.9800
C34 H34C 0.9800
C35 H35A 0.9900
C35 H35B 0.9900

loop_
_geom_hbond_atom_site_label_D
_geom_hbond_atom_site_label_H
_geom_hbond_atom_site_label_A
_geom_hbond_site_symmetry_A
_geom_hbond_distance_DA
_geom_hbond_distance_DH
_geom_hbond_distance_HA
_geom_hbond_angle_DHA
_geom_hbond_publ_flag
O5 H5A O3 2_645 2.771(6) 0.78(8) 2.01(7) 164(7) no
O5 H5B F2 2_645 2.798(6) 0.78(9) 2.04(8) 163(9) no

loop_
_geom_torsion_atom_site_label_1
_geom_torsion_atom_site_label_2
_geom_torsion_atom_site_label_3
_geom_torsion_atom_site_label_4
_geom_torsion
C5 N1 C1 C2 -1.4(6)
Cu1 N1 C1 C2 173.4(3)
N1 C1 C2 C3 0.7(7)
C1 C2 C3 C4 0.9(7)
C2 C3 C4 C5 -1.6(7)
C1 N1 C5 C4 0.6(6)
Cu1 N1 C5 C4 -174.8(3)
C1 N1 C5 C6 177.5(4)
Cu1 N1 C5 C6 2.1(5)
C3 C4 C5 N1 1.0(6)
C3 C4 C5 C6 -175.8(4)
C12 N3 C6 C5 -147.6(4)
C13 N3 C6 C5 90.7(4)
Cu1 N3 C6 C5 -31.2(4)
N1 C5 C6 N3 20.1(5)
C4 C5 C6 N3 -162.9(4)
C11 N2 C7 C8 0.7(7)
Cu1 N2 C7 C8 -178.5(3)
N2 C7 C8 C9 -0.5(7)
C7 C8 C9 C10 0.2(7)
C8 C9 C10 C11 0.0(7)
C7 N2 C11 C10 -0.5(7)
Cu1 N2 C11 C10 178.7(4)
C7 N2 C11 C12 -177.9(4)
Cu1 N2 C11 C12 1.4(5)
C9 C10 C11 N2 0.2(7)
C9 C10 C11 C12 177.4(4)
C6 N3 C12 C11 155.8(4)
C13 N3 C12 C11 -80.1(4)
Cu1 N3 C12 C11 38.5(4)
N2 C11 C12 N3 -27.5(5)
C10 C11 C12 N3 155.2(4)
C6 N3 C13 C14 -63.9(5)
C12 N3 C13 C14 170.9(4)
Cu1 N3 C13 C14 55.9(4)
N3 C13 C14 C15 -176.7(4)
C13 C14 C15 C16 -179.4(4)
C14 C15 C16 C17 -69.7(5)
C15 C16 C17 C18 -62.0(5)
C30 N6 C18 C17 174.3(4)
C24 N6 C18 C17 -58.9(5)
Cu2 N6 C18 C17 61.2(4)
C16 C17 C18 N6 -163.2(4)
C23 N4 C19 C20 0.9(8)
Cu2 N4 C19 C20 -178.8(4)
N4 C19 C20 C21 -0.3(9)
C19 C20 C21 C22 0.7(9)
C20 C21 C22 C23 -1.7(9)
C19 N4 C23 C22 -1.8(7)
Cu2 N4 C23 C22 177.8(4)
C19 N4 C23 C24 176.6(4)
Cu2 N4 C23 C24 -3.8(5)
C21 C22 C23 N4 2.3(8)
C21 C22 C23 C24 -176.1(5)
C30 N6 C24 C23 -142.8(4)
C18 N6 C24 C23 93.5(4)
Cu2 N6 C24 C23 -28.7(4)
N4 C23 C24 N6 22.5(6)
C22 C23 C24 N6 -159.2(4)
C29 N5 C25 C26 -0.5(7)
Cu2 N5 C25 C26 178.5(3)
N5 C25 C26 C27 1.5(7)
C25 C26 C27 C28 -1.6(7)
C26 C27 C28 C29 0.9(7)
C25 N5 C29 C28 -0.3(7)
Cu2 N5 C29 C28 -179.4(4)
C25 N5 C29 C30 179.2(4)
Cu2 N5 C29 C30 0.1(5)
C27 C28 C29 N5 0.1(7)
C27 C28 C29 C30 -179.4(4)
C24 N6 C30 C29 158.6(4)
C18 N6 C30 C29 -75.6(5)
Cu2 N6 C30 C29 42.2(4)
N5 C29 C30 N6 -29.7(5)
C28 C29 C30 N6 149.8(4)
Cu1 O1 C31 O2 -1.0(5)
Cu1 O1 C31 C32 -179.2(3)
Cu2 O3 C33 O4 6.0(5)
Cu2 O3 C33 C34 -172.8(4)
Cu2 F1 B1 F2 82.6(7)
Cu2 F1 B1 F3 -54.5(9)
Cu2 F1 B1 F4 -156.8(4)
